data_2215681
loop_
_publ_author_name
'Shustova, Natalia B.'
'Peryshkov, Dimitry V.'
'Kareev, Ivan E.'
'Boltalina, Olga V.'
'Strauss, Steven H.'

_publ_section_title
;1,4,7,11,18,21,24,31,35,39,51,58,61,64-Tetradecakis(trifluoromethyl)-1,4,7,11,18,21,24,31,35,39,51,58,61,64-tetradecahydro(C~70~--<i>D</i>~5<i>h~</i>)[5,6]fullerene
 <i>p</i>-xylene trisolvate
;
_journal_coeditor_code WK2073
_journal_issue 10
_journal_name_full 'Acta Crystallographica Section E'
_journal_page_first o3928
_journal_page_last o3929
_journal_paper_doi 10.1107/S1600536807040755
_journal_volume 63
_journal_year 2007
_chemical_formula_iupac 'C84 F42, 3C8 H10'
_chemical_formula_moiety 'C84 F42, 3(C8 H10)'
_chemical_formula_sum 'C108 H30 F42'
_chemical_formula_weight 2125.32
_chemical_name_systematic
;
1,4,7,11,18,21,24,31,35,39,51,58,61,64-Tetradecakis(trifluoromethyl)-
1,4,7,11,18,21,24,31,35,39,51,58,61,64-
tetradecahydro(C~70~-D~5h~)[5,6]fullerene p-xylene trisolvate
;
_space_group_IT_number 15
_symmetry_cell_setting monoclinic
_symmetry_space_group_name_Hall '-C 2yc'
_symmetry_space_group_name_H-M 'C 1 2/c 1'
_atom_sites_solution_hydrogens geom
_atom_sites_solution_primary direct
_atom_sites_solution_secondary difmap
_audit_creation_method SHELXL-97
_cell_angle_alpha 90.00
_cell_angle_beta 107.070(5)
_cell_angle_gamma 90.00
_cell_formula_units_Z 4
_cell_length_a 25.4423(16)
_cell_length_b 14.1495(7)
_cell_length_c 22.6519(11)
_cell_measurement_reflns_used 999
_cell_measurement_temperature 100.0(10)
_cell_measurement_theta_max 27.88
_cell_measurement_theta_min 1.67
_cell_volume 7795.4(8)
_computing_cell_refinement 'APEX2 (Bruker, 2005)'
_computing_data_collection 'APEX2 (Bruker, 2005)'
_computing_data_reduction 'APEX2 (Bruker, 2005)'
_computing_molecular_graphics 'SHELXTL (Bruker, 2000)'
_computing_publication_material 'SHELXTL (Bruker, 2000)'
_computing_structure_refinement 'SHELXTL (Bruker, 2000)'
_computing_structure_solution 'SHELXTL (Bruker, 2000)'
_diffrn_ambient_temperature 100.0(10)
_diffrn_measured_fraction_theta_full 1.000
_diffrn_measured_fraction_theta_max 1.000
_diffrn_measurement_device_type 'Bruker Kappa APEX II'
_diffrn_measurement_method '\f and \w'
_diffrn_radiation_monochromator graphite
_diffrn_radiation_source 'fine-focus sealed tube'
_diffrn_radiation_type MoK\a
_diffrn_radiation_wavelength 0.71073
_diffrn_reflns_av_R_equivalents 0.0661
_diffrn_reflns_av_sigmaI/netI 0.0350
_diffrn_reflns_limit_h_max 33
_diffrn_reflns_limit_h_min -33
_diffrn_reflns_limit_k_max 18
_diffrn_reflns_limit_k_min -18
_diffrn_reflns_limit_l_max 29
_diffrn_reflns_limit_l_min -29
_diffrn_reflns_number 130931
_diffrn_reflns_theta_full 27.88
_diffrn_reflns_theta_max 27.88
_diffrn_reflns_theta_min 1.67
_diffrn_standards_decay_% 0
_diffrn_standards_interval_count 0
_diffrn_standards_interval_time 0
_diffrn_standards_number 0
_exptl_absorpt_coefficient_mu 0.176
_exptl_absorpt_correction_T_max 0.9842
_exptl_absorpt_correction_T_min 0.9334
_exptl_absorpt_correction_type multi-scan
_exptl_absorpt_process_details '(SADABS, Bruker, 2000)'
_exptl_crystal_colour orange
_exptl_crystal_density_diffrn 1.811
_exptl_crystal_density_method 'not measured'
_exptl_crystal_description rhombic
_exptl_crystal_F_000 4224
_exptl_crystal_size_max 0.40
_exptl_crystal_size_mid 0.23
_exptl_crystal_size_min 0.09
_refine_diff_density_max 0.525
_refine_diff_density_min -0.533
_refine_ls_extinction_method none
_refine_ls_goodness_of_fit_ref 1.035
_refine_ls_hydrogen_treatment constr
_refine_ls_matrix_type full
_refine_ls_number_parameters 679
_refine_ls_number_reflns 9305
_refine_ls_number_restraints 0
_refine_ls_restrained_S_all 1.035
_refine_ls_R_factor_all 0.0835
_refine_ls_R_factor_gt 0.0548
_refine_ls_shift/su_max 0.001
_refine_ls_shift/su_mean 0.000
_refine_ls_structure_factor_coef Fsqd
_refine_ls_weighting_details 'calc w=1/[\s^2^(Fo^2^)+(0.0719P)^2^+26.7468P] where P=(Fo^2^+2Fc^2^)/3'
_refine_ls_weighting_scheme calc
_refine_ls_wR_factor_gt 0.1420
_refine_ls_wR_factor_ref 0.1610
_reflns_number_gt 6651
_reflns_number_total 9305
_reflns_threshold_expression I>2\s(I)
_cod_data_source_file wk2073.cif
_cod_data_source_block I
_cod_original_cell_volume 7795.4(7)
_cod_original_sg_symbol_H-M 'C 2/c'
_cod_database_code 2215681
_cod_database_fobs_code 2215681

loop_
_symmetry_equiv_pos_as_xyz
'x, y, z'
'-x, y, -z+1/2'
'x+1/2, y+1/2, z'
'-x+1/2, y+1/2, -z+1/2'
'-x, -y, -z'
'x, -y, z-1/2'
'-x+1/2, -y+1/2, -z'
'x+1/2, -y+1/2, z-1/2'

loop_
_atom_site_type_symbol
_atom_site_label
_atom_site_fract_x
_atom_site_fract_y
_atom_site_fract_z
_atom_site_U_iso_or_equiv
_atom_site_adp_type
_atom_site_calc_flag
_atom_site_refinement_flags
_atom_site_occupancy
C C1 -0.08268(11) 0.48440(17) 0.79209(11) 0.0160(5) Uani d . 1
C C2 -0.03691(10) 0.46569(17) 0.85024(11) 0.0155(5) Uani d . 1
C C3 0.01826(10) 0.46278(16) 0.83587(11) 0.0154(5) Uani d . 1
C C4 0.02365(10) 0.44834(16) 0.77873(11) 0.0147(5) Uani d . 1
C C5 0.08103(11) 0.45187(17) 0.77182(11) 0.0160(5) Uani d . 1
C C6 0.12112(10) 0.55193(17) 0.71344(11) 0.0160(5) Uani d . 1
C C7 -0.15208(10) 0.74444(18) 0.75467(11) 0.0169(5) Uani d . 1
C C8 -0.13424(10) 0.71890(17) 0.81628(11) 0.0166(5) Uani d . 1
C C9 -0.12683(10) 0.61496(17) 0.83788(11) 0.0163(5) Uani d . 1
C C10 -0.07032(10) 0.61925(18) 0.88728(11) 0.0157(5) Uani d . 1
C C11 -0.02992(11) 0.55333(17) 0.89099(11) 0.0152(5) Uani d . 1
C C12 0.02623(10) 0.57981(17) 0.91181(10) 0.0147(5) Uani d . 1
C C13 0.06281(11) 0.51229(17) 0.88946(11) 0.0171(5) Uani d . 1
C C14 0.10346(10) 0.56652(17) 0.86427(11) 0.0145(5) Uani d . 1
C C15 0.11537(10) 0.52832(17) 0.81343(11) 0.0155(5) Uani d . 1
C C16 0.14151(10) 0.58187(18) 0.77804(11) 0.0166(5) Uani d . 1
C C17 0.15683(10) 0.67436(18) 0.79395(11) 0.0166(5) Uani d . 1
C C18 -0.07696(11) 0.85962(17) 0.83726(11) 0.0170(5) Uani d . 1
C C19 -0.09497(11) 0.77643(18) 0.85807(11) 0.0166(5) Uani d . 1
C C20 -0.05573(10) 0.71536(17) 0.90126(10) 0.0154(5) Uani d . 1
C C21 -0.00067(11) 0.74112(17) 0.92113(10) 0.0157(5) Uani d . 1
C C22 0.04088(10) 0.67163(17) 0.92801(10) 0.0152(5) Uani d . 1
C C23 0.09401(10) 0.71747(17) 0.92343(11) 0.0157(5) Uani d . 1
C C24 0.11795(10) 0.66342(17) 0.87978(11) 0.0148(5) Uani d . 1
C C25 0.14403(10) 0.71565(17) 0.84463(11) 0.0157(5) Uani d . 1
C C26 0.13972(11) 0.82482(17) 0.83513(11) 0.0167(5) Uani d . 1
C C27 0.13535(10) 0.83146(17) 0.76627(11) 0.0164(5) Uani d . 1
C C28 0.09857(11) 0.88846(17) 0.72555(11) 0.0169(5) Uani d . 1
C C29 0.05705(11) 0.95174(17) 0.74390(12) 0.0177(5) Uani d . 1
C C30 0.04806(11) 0.91925(17) 0.80457(11) 0.0168(5) Uani d . 1
C C31 -0.00411(11) 0.93096(16) 0.81014(11) 0.0176(5) Uani d . 1
C C32 -0.01942(11) 0.88503(16) 0.85809(11) 0.0162(5) Uani d . 1
C C33 0.01818(11) 0.82719(17) 0.89960(11) 0.0160(5) Uani d . 1
C C34 0.07156(11) 0.81482(17) 0.89430(11) 0.0164(5) Uani d . 1
C C35 0.08718(10) 0.85996(17) 0.84767(11) 0.0158(5) Uani d . 1
C C36 -0.04668(12) 0.37394(19) 0.88469(12) 0.0224(6) Uani d . 1
C C37 0.10842(12) 0.35315(18) 0.78534(12) 0.0211(5) Uani d . 1
C C38 -0.17389(11) 0.58456(19) 0.86314(12) 0.0216(5) Uani d . 1
C C39 0.09405(11) 0.44407(19) 0.94399(12) 0.0214(6) Uani d . 1
C C40 0.13581(11) 0.72325(18) 0.98796(11) 0.0194(5) Uani d . 1
C C41 0.19157(11) 0.87962(19) 0.87432(12) 0.0209(5) Uani d . 1
C C42 0.07547(12) 1.05667(18) 0.74822(12) 0.0223(6) Uani d . 1
C C43 0.21133(13) -0.0831(3) 0.15373(16) 0.0399(8) Uani d . 1
C C44 0.22565(14) -0.0842(3) 0.09892(17) 0.0431(9) Uani d . 1
H H44 0.2274 -0.1419 0.0798 0.052 Uiso calc R 1
C C45 0.23724(14) -0.0025(3) 0.07215(18) 0.0452(9) Uani d . 1
H H45 0.2460 -0.0059 0.0351 0.054 Uiso calc R 1
C C46 0.23610(15) 0.0854(3) 0.0997(2) 0.0483(9) Uani d . 1
C C47 0.22347(15) 0.0864(3) 0.1556(2) 0.0505(10) Uani d . 1
H H47 0.2231 0.1437 0.1756 0.061 Uiso calc R 1
C C48 0.21147(15) 0.0043(3) 0.18204(18) 0.0452(9) Uani d . 1
H H48 0.2033 0.0075 0.2194 0.054 Uiso calc R 1
C C49 0.19740(16) -0.1722(3) 0.18156(19) 0.0495(10) Uani d . 1
H H49A 0.1602 -0.1901 0.1605 0.074 Uiso calc R 1
H H49B 0.2011 -0.1619 0.2245 0.074 Uiso calc R 1
H H49C 0.2219 -0.2217 0.1775 0.074 Uiso calc R 1
C C50 0.24732(19) 0.1753(3) 0.0697(2) 0.0653(13) Uani d . 1
H H50A 0.2131 0.2028 0.0460 0.098 Uiso calc R 1
H H50B 0.2694 0.1613 0.0430 0.098 Uiso calc R 1
H H50C 0.2665 0.2191 0.1011 0.098 Uiso calc R 1
C C51 0.04232(15) 0.0553(2) -0.01127(15) 0.0338(7) Uani d . 1
C C52 0.05432(14) -0.0201(2) 0.03007(14) 0.0339(7) Uani d . 1
H H52 0.0908 -0.0345 0.0507 0.041 Uiso calc R 1
C C53 0.01247(15) -0.0740(2) 0.04073(14) 0.0342(7) Uani d . 1
H H53 0.0215 -0.1241 0.0685 0.041 Uiso calc R 1
C C54 0.08786(19) 0.1138(3) -0.0231(2) 0.0563(11) Uani d . 1
H H54A 0.0777 0.1322 -0.0658 0.084 Uiso calc R 1
H H54B 0.1210 0.0771 -0.0136 0.084 Uiso calc R 1
H H54C 0.0938 0.1692 0.0024 0.084 Uiso calc R 1
F F361 -0.10036(7) 0.35690(12) 0.87384(8) 0.0321(4) Uani d . 1
F F362 -0.02505(8) 0.38325(12) 0.94590(7) 0.0316(4) Uani d . 1
F F363 -0.02429(7) 0.29735(11) 0.86770(8) 0.0287(4) Uani d . 1
F F371 0.11667(8) 0.32738(12) 0.84394(8) 0.0348(4) Uani d . 1
F F372 0.07692(8) 0.28743(11) 0.74981(8) 0.0325(4) Uani d . 1
F F373 0.15695(7) 0.35158(12) 0.77421(9) 0.0330(4) Uani d . 1
F F381 -0.16901(7) 0.49526(11) 0.88247(7) 0.0266(4) Uani d . 1
F F382 -0.17586(7) 0.63905(12) 0.91103(8) 0.0291(4) Uani d . 1
F F383 -0.22224(7) 0.59329(13) 0.81948(8) 0.0302(4) Uani d . 1
F F391 0.07719(8) 0.35491(12) 0.93486(8) 0.0322(4) Uani d . 1
F F392 0.14813(7) 0.44451(13) 0.95243(8) 0.0316(4) Uani d . 1
F F393 0.08619(7) 0.47138(12) 0.99746(7) 0.0284(4) Uani d . 1
F F401 0.14444(7) 0.63742(12) 1.01375(7) 0.0278(4) Uani d . 1
F F402 0.18459(7) 0.75489(14) 0.98599(7) 0.0337(4) Uani d . 1
F F403 0.11813(7) 0.77886(12) 1.02572(7) 0.0266(4) Uani d . 1
F F411 0.23546(8) 0.82497(14) 0.88972(11) 0.0487(6) Uani d . 1
F F412 0.20312(9) 0.95185(15) 0.84387(9) 0.0495(6) Uani d . 1
F F413 0.18514(9) 0.91388(17) 0.92594(9) 0.0493(6) Uani d . 1
F F421 0.05096(11) 1.10843(13) 0.78088(12) 0.0590(7) Uani d . 1
F F422 0.12873(8) 1.06442(13) 0.77648(11) 0.0484(6) Uani d . 1
F F423 0.06605(9) 1.09499(12) 0.69320(8) 0.0439(5) Uani d . 1

loop_
_atom_site_aniso_label
_atom_site_aniso_U_11
_atom_site_aniso_U_22
_atom_site_aniso_U_33
_atom_site_aniso_U_12
_atom_site_aniso_U_13
_atom_site_aniso_U_23
C1 0.0224(13) 0.0140(11) 0.0110(11) -0.0045(9) 0.0042(10) -0.0001(9)
C2 0.0215(13) 0.0143(11) 0.0110(11) -0.0005(9) 0.0053(10) -0.0005(9)
C3 0.0228(13) 0.0099(10) 0.0128(11) 0.0008(9) 0.0041(10) 0.0033(9)
C4 0.0228(13) 0.0079(10) 0.0131(11) 0.0004(9) 0.0051(10) 0.0016(9)
C5 0.0223(13) 0.0145(11) 0.0109(11) 0.0018(9) 0.0044(10) -0.0002(9)
C6 0.0201(13) 0.0156(11) 0.0128(11) 0.0047(9) 0.0056(10) 0.0000(9)
C7 0.0173(12) 0.0195(12) 0.0147(12) 0.0039(9) 0.0060(10) 0.0010(10)
C8 0.0184(12) 0.0176(12) 0.0153(12) 0.0032(9) 0.0074(10) 0.0017(9)
C9 0.0204(12) 0.0170(12) 0.0124(11) -0.0001(9) 0.0063(10) 0.0005(9)
C10 0.0208(13) 0.0187(12) 0.0085(11) -0.0019(9) 0.0057(9) 0.0016(9)
C11 0.0242(13) 0.0135(11) 0.0083(11) -0.0007(9) 0.0055(9) 0.0027(9)
C12 0.0221(13) 0.0152(11) 0.0064(10) 0.0014(9) 0.0037(9) 0.0027(9)
C13 0.0227(13) 0.0155(11) 0.0122(11) 0.0027(10) 0.0038(10) 0.0003(9)
C14 0.0167(12) 0.0154(11) 0.0092(11) 0.0016(9) 0.0004(9) 0.0032(9)
C15 0.0179(12) 0.0142(11) 0.0125(11) 0.0022(9) 0.0013(9) 0.0010(9)
C16 0.0192(12) 0.0183(12) 0.0107(11) 0.0034(9) 0.0020(9) 0.0000(9)
C17 0.0176(12) 0.0195(12) 0.0123(11) -0.0006(9) 0.0038(9) -0.0002(9)
C18 0.0243(13) 0.0143(11) 0.0132(12) 0.0043(10) 0.0067(10) -0.0029(9)
C19 0.0211(13) 0.0186(12) 0.0121(11) 0.0037(10) 0.0080(10) -0.0012(9)
C20 0.0234(13) 0.0179(12) 0.0060(10) 0.0020(10) 0.0060(9) 0.0005(9)
C21 0.0277(14) 0.0157(11) 0.0041(10) 0.0008(10) 0.0052(9) -0.0021(8)
C22 0.0207(12) 0.0189(12) 0.0055(10) 0.0002(9) 0.0031(9) 0.0010(9)
C23 0.0218(13) 0.0156(11) 0.0076(11) 0.0001(9) 0.0008(9) -0.0020(9)
C24 0.0163(12) 0.0178(11) 0.0080(11) 0.0015(9) -0.0004(9) -0.0002(9)
C25 0.0166(12) 0.0167(11) 0.0118(11) -0.0001(9) 0.0012(9) -0.0015(9)
C26 0.0213(13) 0.0150(11) 0.0130(11) -0.0033(9) 0.0039(10) -0.0006(9)
C27 0.0195(12) 0.0160(11) 0.0140(12) -0.0059(9) 0.0055(10) -0.0015(9)
C28 0.0238(13) 0.0121(11) 0.0155(12) -0.0065(9) 0.0071(10) -0.0009(9)
C29 0.0263(14) 0.0104(11) 0.0161(12) -0.0034(9) 0.0057(10) 0.0002(9)
C30 0.0272(13) 0.0105(10) 0.0120(11) -0.0023(9) 0.0048(10) -0.0028(9)
C31 0.0295(14) 0.0090(11) 0.0132(11) -0.0001(9) 0.0047(10) -0.0031(9)
C32 0.0270(13) 0.0106(10) 0.0128(11) 0.0016(9) 0.0084(10) -0.0040(9)
C33 0.0258(13) 0.0135(11) 0.0084(11) -0.0005(9) 0.0046(9) -0.0037(9)
C34 0.0245(13) 0.0139(11) 0.0090(11) -0.0015(9) 0.0023(10) -0.0047(9)
C35 0.0235(13) 0.0115(11) 0.0116(11) -0.0035(9) 0.0041(10) -0.0041(9)
C36 0.0321(15) 0.0191(13) 0.0156(12) -0.0020(11) 0.0064(11) 0.0012(10)
C37 0.0288(14) 0.0174(12) 0.0164(12) 0.0039(10) 0.0057(11) 0.0010(10)
C38 0.0238(14) 0.0245(13) 0.0165(12) 0.0005(11) 0.0060(10) 0.0021(10)
C39 0.0262(14) 0.0230(13) 0.0144(12) 0.0020(10) 0.0047(11) 0.0030(10)
C40 0.0246(14) 0.0213(13) 0.0113(11) -0.0010(10) 0.0037(10) -0.0031(10)
C41 0.0261(14) 0.0202(13) 0.0156(12) -0.0041(10) 0.0050(11) -0.0022(10)
C42 0.0353(16) 0.0144(12) 0.0177(13) -0.0028(10) 0.0086(11) -0.0003(10)
C43 0.0211(15) 0.056(2) 0.0365(18) 0.0034(14) -0.0006(13) -0.0158(16)
C44 0.0291(17) 0.051(2) 0.043(2) -0.0020(15) 0.0020(15) -0.0232(17)
C45 0.0315(18) 0.058(2) 0.040(2) 0.0035(16) 0.0015(15) -0.0123(17)
C46 0.0283(18) 0.052(2) 0.058(2) 0.0107(16) 0.0031(16) -0.0054(19)
C47 0.0340(19) 0.051(2) 0.063(3) 0.0080(16) 0.0097(18) -0.023(2)
C48 0.0332(19) 0.055(2) 0.046(2) 0.0074(16) 0.0085(16) -0.0174(18)
C49 0.0344(19) 0.060(2) 0.053(2) -0.0050(17) 0.0109(17) -0.0171(19)
C50 0.049(2) 0.058(3) 0.086(3) 0.017(2) 0.015(2) 0.007(2)
C51 0.048(2) 0.0254(15) 0.0297(16) 0.0011(13) 0.0140(14) -0.0090(12)
C52 0.0391(18) 0.0298(16) 0.0267(16) 0.0115(13) 0.0003(13) -0.0101(12)
C53 0.057(2) 0.0219(14) 0.0213(14) 0.0087(14) 0.0083(14) -0.0019(11)
C54 0.067(3) 0.044(2) 0.069(3) -0.0063(19) 0.037(2) -0.009(2)
F361 0.0343(10) 0.0280(9) 0.0369(10) -0.0051(7) 0.0151(8) 0.0093(7)
F362 0.0511(11) 0.0265(9) 0.0158(8) -0.0014(8) 0.0077(7) 0.0056(7)
F363 0.0446(10) 0.0162(7) 0.0276(9) 0.0019(7) 0.0142(8) 0.0027(6)
F371 0.0533(12) 0.0298(9) 0.0206(8) 0.0159(8) 0.0095(8) 0.0085(7)
F372 0.0421(10) 0.0163(8) 0.0334(10) 0.0005(7) 0.0024(8) -0.0031(7)
F373 0.0310(10) 0.0277(9) 0.0425(11) 0.0119(7) 0.0140(8) 0.0057(8)
F381 0.0309(9) 0.0241(8) 0.0273(9) -0.0027(7) 0.0120(7) 0.0070(7)
F382 0.0342(9) 0.0347(9) 0.0243(9) 0.0018(7) 0.0178(7) -0.0009(7)
F383 0.0211(8) 0.0432(10) 0.0247(9) -0.0023(7) 0.0043(7) 0.0092(7)
F391 0.0465(11) 0.0221(8) 0.0243(9) 0.0002(7) 0.0047(8) 0.0056(7)
F392 0.0274(9) 0.0383(10) 0.0278(9) 0.0090(7) 0.0062(7) 0.0111(7)
F393 0.0391(10) 0.0326(9) 0.0126(7) 0.0083(7) 0.0060(7) 0.0034(6)
F401 0.0351(9) 0.0268(8) 0.0140(8) 0.0043(7) -0.0044(7) 0.0035(6)
F402 0.0257(9) 0.0562(12) 0.0173(8) -0.0161(8) 0.0033(7) -0.0080(8)
F403 0.0341(9) 0.0311(9) 0.0115(7) 0.0038(7) 0.0018(6) -0.0074(6)
F411 0.0236(10) 0.0376(11) 0.0690(15) 0.0009(8) -0.0112(9) -0.0171(10)
F412 0.0535(13) 0.0463(12) 0.0342(11) -0.0352(10) -0.0097(9) 0.0147(9)
F413 0.0475(12) 0.0731(15) 0.0312(10) -0.0330(11) 0.0174(9) -0.0349(10)
F421 0.1002(19) 0.0159(9) 0.0904(18) -0.0115(10) 0.0739(16) -0.0133(10)
F422 0.0388(11) 0.0223(9) 0.0680(14) -0.0106(8) -0.0094(10) -0.0040(9)
F423 0.0774(15) 0.0232(9) 0.0219(9) -0.0229(9) 0.0001(9) 0.0078(7)

loop_
_atom_type_symbol
_atom_type_description
_atom_type_scat_dispersion_real
_atom_type_scat_dispersion_imag
_atom_type_scat_source
C C 0.0033 0.0016 'International Tables Vol C Tables 4.2.6.8 and 6.1.1.4'
H H 0.0000 0.0000 'International Tables Vol C Tables 4.2.6.8 and 6.1.1.4'
F F 0.0171 0.0103 'International Tables Vol C Tables 4.2.6.8 and 6.1.1.4'

loop_
_geom_angle_atom_site_label_1
_geom_angle_atom_site_label_2
_geom_angle_atom_site_label_3
_geom_angle_site_symmetry_1
_geom_angle_site_symmetry_3
_geom_angle
C6 C1 C2 2_556 . 124.1(2)
C6 C1 C5 2_556 2_556 110.2(2)
C2 C1 C5 . 2_556 123.1(2)
C1 C2 C11 . . 108.1(2)
C1 C2 C3 . . 109.9(2)
C11 C2 C3 . . 101.5(2)
C1 C2 C36 . . 112.7(2)
C11 C2 C36 . . 112.2(2)
C3 C2 C36 . . 111.8(2)
C4 C3 C2 . . 124.2(2)
C4 C3 C13 . . 123.7(2)
C2 C3 C13 . . 108.9(2)
C3 C4 C4 . 2_556 123.5(3)
C3 C4 C5 . . 117.7(2)
C4 C4 C5 2_556 . 117.7(3)
C4 C5 C15 . . 110.7(2)
C4 C5 C1 . 2_556 113.7(2)
C15 C5 C1 . 2_556 101.6(2)
C4 C5 C37 . . 109.9(2)
C15 C5 C37 . . 111.9(2)
C1 C5 C37 2_556 . 108.8(2)
C1 C6 C16 2_556 . 109.4(2)
C1 C6 C9 2_556 2_556 125.5(2)
C16 C6 C9 . 2_556 120.9(2)
C8 C7 C27 . 2_556 121.2(2)
C8 C7 C17 . 2_556 120.9(2)
C27 C7 C17 2_556 2_556 107.5(2)
C7 C8 C19 . . 118.9(2)
C7 C8 C9 . . 122.8(2)
C19 C8 C9 . . 109.9(2)
C6 C9 C38 2_556 . 112.7(2)
C6 C9 C10 2_556 . 107.6(2)
C38 C9 C10 . . 113.8(2)
C6 C9 C8 2_556 . 110.5(2)
C38 C9 C8 . . 110.5(2)
C10 C9 C8 . . 101.2(2)
C11 C10 C20 . . 119.7(2)
C11 C10 C9 . . 122.7(2)
C20 C10 C9 . . 109.1(2)
C10 C11 C12 . . 120.3(2)
C10 C11 C2 . . 124.3(2)
C12 C11 C2 . . 110.1(2)
C22 C12 C11 . . 120.5(2)
C22 C12 C13 . . 122.7(2)
C11 C12 C13 . . 112.3(2)
C12 C13 C14 . . 110.9(2)
C12 C13 C3 . . 99.5(2)
C14 C13 C3 . . 110.6(2)
C12 C13 C39 . . 109.8(2)
C14 C13 C39 . . 111.0(2)
C3 C13 C39 . . 114.6(2)
C15 C14 C24 . . 118.2(2)
C15 C14 C13 . . 116.9(2)
C24 C14 C13 . . 122.8(2)
C14 C15 C16 . . 121.4(2)
C14 C15 C5 . . 124.3(2)
C16 C15 C5 . . 108.1(2)
C17 C16 C15 . . 120.4(2)
C17 C16 C6 . . 121.6(2)
C15 C16 C6 . . 109.0(2)
C16 C17 C25 . . 119.3(2)
C16 C17 C7 . 2_556 119.4(2)
C25 C17 C7 . 2_556 110.2(2)
C19 C18 C28 . 2_556 120.7(2)
C19 C18 C32 . . 120.1(2)
C28 C18 C32 2_556 . 108.1(2)
C18 C19 C8 . . 119.8(2)
C18 C19 C20 . . 119.9(2)
C8 C19 C20 . . 108.5(2)
C21 C20 C10 . . 119.8(2)
C21 C20 C19 . . 119.3(2)
C10 C20 C19 . . 109.6(2)
C20 C21 C22 . . 120.1(2)
C20 C21 C33 . . 121.0(2)
C22 C21 C33 . . 108.1(2)
C12 C22 C21 . . 119.5(2)
C12 C22 C23 . . 124.0(2)
C21 C22 C23 . . 110.1(2)
C24 C23 C22 . . 111.3(2)
C24 C23 C40 . . 110.5(2)
C22 C23 C40 . . 109.7(2)
C24 C23 C34 . . 109.71(19)
C22 C23 C34 . . 100.5(2)
C40 C23 C34 . . 114.9(2)
C25 C24 C14 . . 119.9(2)
C25 C24 C23 . . 117.2(2)
C14 C24 C23 . . 121.3(2)
C24 C25 C17 . . 120.7(2)
C24 C25 C26 . . 125.5(2)
C17 C25 C26 . . 108.8(2)
C35 C26 C27 . . 111.3(2)
C35 C26 C25 . . 109.1(2)
C27 C26 C25 . . 100.50(19)
C35 C26 C41 . . 111.8(2)
C27 C26 C41 . . 110.2(2)
C25 C26 C41 . . 113.6(2)
C28 C27 C7 . 2_556 119.7(2)
C28 C27 C26 . . 123.6(2)
C7 C27 C26 2_556 . 110.2(2)
C27 C28 C18 . 2_556 119.4(2)
C27 C28 C29 . . 123.5(2)
C18 C28 C29 2_556 . 110.1(2)
C30 C29 C28 . . 111.4(2)
C30 C29 C42 . . 110.7(2)
C28 C29 C42 . . 110.9(2)
C30 C29 C31 . 2_556 109.0(2)
C28 C29 C31 . 2_556 100.51(19)
C42 C29 C31 . 2_556 113.9(2)
C31 C30 C35 . . 120.0(2)
C31 C30 C29 . . 116.6(2)
C35 C30 C29 . . 121.9(2)
C30 C31 C32 . . 120.3(2)
C30 C31 C29 . 2_556 125.7(2)
C32 C31 C29 . 2_556 108.7(2)
C33 C32 C31 . . 119.9(2)
C33 C32 C18 . . 120.2(2)
C31 C32 C18 . . 110.1(2)
C32 C33 C34 . . 120.2(2)
C32 C33 C21 . . 119.5(2)
C34 C33 C21 . . 110.3(2)
C35 C34 C33 . . 120.4(2)
C35 C34 C23 . . 125.2(2)
C33 C34 C23 . . 108.4(2)
C34 C35 C30 . . 119.2(2)
C34 C35 C26 . . 116.9(2)
C30 C35 C26 . . 122.1(2)
F363 C36 F361 . . 107.5(2)
F363 C36 F362 . . 107.4(2)
F361 C36 F362 . . 107.2(2)
F363 C36 C2 . . 112.7(2)
F361 C36 C2 . . 111.1(2)
F362 C36 C2 . . 110.9(2)
F373 C37 F371 . . 107.5(2)
F373 C37 F372 . . 107.5(2)
F371 C37 F372 . . 107.5(2)
F373 C37 C5 . . 111.5(2)
F371 C37 C5 . . 111.9(2)
F372 C37 C5 . . 110.7(2)
F381 C38 F383 . . 107.9(2)
F381 C38 F382 . . 107.5(2)
F383 C38 F382 . . 107.4(2)
F381 C38 C9 . . 112.4(2)
F383 C38 C9 . . 110.3(2)
F382 C38 C9 . . 111.0(2)
F391 C39 F392 . . 107.4(2)
F391 C39 F393 . . 106.7(2)
F392 C39 F393 . . 106.9(2)
F391 C39 C13 . . 113.1(2)
F392 C39 C13 . . 111.7(2)
F393 C39 C13 . . 110.8(2)
F402 C40 F403 . . 108.4(2)
F402 C40 F401 . . 106.5(2)
F403 C40 F401 . . 107.4(2)
F402 C40 C23 . . 112.2(2)
F403 C40 C23 . . 111.8(2)
F401 C40 C23 . . 110.3(2)
F412 C41 F411 . . 107.0(2)
F412 C41 F413 . . 106.5(2)
F411 C41 F413 . . 107.3(2)
F412 C41 C26 . . 111.7(2)
F411 C41 C26 . . 111.6(2)
F413 C41 C26 . . 112.5(2)
F423 C42 F421 . . 108.5(2)
F423 C42 F422 . . 107.5(2)
F421 C42 F422 . . 105.6(2)
F423 C42 C29 . . 111.5(2)
F421 C42 C29 . . 112.5(2)
F422 C42 C29 . . 111.0(2)
C44 C43 C48 . . 117.1(4)
C44 C43 C49 . . 121.4(3)
C48 C43 C49 . . 121.5(3)
C45 C44 C43 . . 121.9(3)
C45 C44 H44 . . 119.1
C43 C44 H44 . . 119.1
C44 C45 C46 . . 121.1(4)
C44 C45 H45 . . 119.5
C46 C45 H45 . . 119.5
C47 C46 C45 . . 117.1(4)
C47 C46 C50 . . 121.7(4)
C45 C46 C50 . . 121.2(4)
C48 C47 C46 . . 121.7(4)
C48 C47 H47 . . 119.2
C46 C47 H47 . . 119.2
C47 C48 C43 . . 121.2(4)
C47 C48 H48 . . 119.4
C43 C48 H48 . . 119.4
C43 C49 H49A . . 109.5
C43 C49 H49B . . 109.5
H49A C49 H49B . . 109.5
C43 C49 H49C . . 109.5
H49A C49 H49C . . 109.5
H49B C49 H49C . . 109.5
C46 C50 H50A . . 109.5
C46 C50 H50B . . 109.5
H50A C50 H50B . . 109.5
C46 C50 H50C . . 109.5
H50A C50 H50C . . 109.5
H50B C50 H50C . . 109.5
C53 C51 C52 5 . 117.5(3)
C53 C51 C54 5 . 121.8(3)
C52 C51 C54 . . 120.7(3)
C53 C52 C51 . . 120.7(3)
C53 C52 H52 . . 119.7
C51 C52 H52 . . 119.7
C51 C53 C52 5 . 121.8(3)
C51 C53 H53 5 . 119.1
C52 C53 H53 . . 119.1
C51 C54 H54A . . 109.5
C51 C54 H54B . . 109.5
H54A C54 H54B . . 109.5
C51 C54 H54C . . 109.5
H54A C54 H54C . . 109.5
H54B C54 H54C . . 109.5

loop_
_geom_bond_atom_site_label_1
_geom_bond_atom_site_label_2
_geom_bond_site_symmetry_2
_geom_bond_distance
C1 C6 2_556 1.346(4)
C1 C2 . 1.504(3)
C1 C5 2_556 1.532(3)
C2 C11 . 1.525(3)
C2 C3 . 1.532(4)
C2 C36 . 1.572(3)
C3 C4 . 1.356(3)
C3 C13 . 1.562(3)
C4 C4 2_556 1.491(5)
C4 C5 . 1.514(4)
C5 C15 . 1.529(3)
C5 C1 2_556 1.532(3)
C5 C37 . 1.551(3)
C6 C1 2_556 1.346(4)
C6 C16 . 1.464(3)
C6 C9 2_556 1.506(3)
C7 C8 . 1.383(3)
C7 C27 2_556 1.429(4)
C7 C17 2_556 1.460(3)
C8 C19 . 1.415(4)
C8 C9 . 1.544(3)
C9 C6 2_556 1.506(3)
C9 C38 . 1.532(4)
C9 C10 . 1.542(3)
C10 C11 . 1.372(4)
C10 C20 . 1.421(3)
C11 C12 . 1.417(4)
C12 C22 . 1.372(3)
C12 C13 . 1.521(3)
C13 C14 . 1.526(4)
C13 C39 . 1.585(3)
C14 C15 . 1.384(3)
C14 C24 . 1.436(3)
C15 C16 . 1.404(4)
C16 C17 . 1.383(4)
C17 C25 . 1.409(3)
C17 C7 2_556 1.460(3)
C18 C19 . 1.394(4)
C18 C28 2_556 1.426(3)
C18 C32 . 1.445(4)
C19 C20 . 1.459(3)
C20 C21 . 1.389(4)
C21 C22 . 1.418(3)
C21 C33 . 1.445(3)
C22 C23 . 1.530(4)
C23 C24 . 1.513(3)
C23 C40 . 1.537(3)
C23 C34 . 1.561(3)
C24 C25 . 1.389(4)
C25 C26 . 1.559(3)
C26 C35 . 1.529(4)
C26 C27 . 1.534(3)
C26 C41 . 1.563(4)
C27 C28 . 1.368(4)
C27 C7 2_556 1.429(4)
C28 C18 2_556 1.426(3)
C28 C29 . 1.532(4)
C29 C30 . 1.529(3)
C29 C42 . 1.551(3)
C29 C31 2_556 1.559(4)
C30 C31 . 1.380(4)
C30 C35 . 1.441(3)
C31 C32 . 1.415(4)
C31 C29 2_556 1.559(4)
C32 C33 . 1.393(3)
C33 C34 . 1.409(4)
C34 C35 . 1.388(4)
C36 F363 . 1.333(3)
C36 F361 . 1.337(3)
C36 F362 . 1.340(3)
C37 F373 . 1.331(3)
C37 F371 . 1.333(3)
C37 F372 . 1.333(3)
C38 F381 . 1.331(3)
C38 F383 . 1.339(3)
C38 F382 . 1.344(3)
C39 F391 . 1.329(3)
C39 F392 . 1.332(3)
C39 F393 . 1.341(3)
C40 F402 . 1.332(3)
C40 F403 . 1.334(3)
C40 F401 . 1.338(3)
C41 F412 . 1.314(3)
C41 F411 . 1.318(3)
C41 F413 . 1.319(3)
C42 F423 . 1.315(3)
C42 F421 . 1.321(3)
C42 F422 . 1.322(3)
C43 C44 . 1.393(5)
C43 C48 . 1.393(5)
C43 C49 . 1.498(6)
C44 C45 . 1.378(6)
C44 H44 . 0.9300
C45 C46 . 1.396(5)
C45 H45 . 0.9300
C46 C47 . 1.394(6)
C46 C50 . 1.509(6)
C47 C48 . 1.380(6)
C47 H47 . 0.9300
C48 H48 . 0.9300
C49 H49A . 0.9600
C49 H49B . 0.9600
C49 H49C . 0.9600
C50 H50A . 0.9600
C50 H50B . 0.9600
C50 H50C . 0.9600
C51 C53 5 1.383(5)
C51 C52 . 1.393(5)
C51 C54 . 1.511(5)
C52 C53 . 1.387(5)
C52 H52 . 0.9300
C53 C51 5 1.383(5)
C53 H53 . 0.9300
C54 H54A . 0.9600
C54 H54B . 0.9600
C54 H54C . 0.9600
